data_4122418
loop_
_publ_author_name
'Vo, Thao T.'
'Parrish, Damon A.'
'Shreeve, Jean'ne M.'

_publ_section_title
;
 Tetranitroacetimidic Acid: A High Oxygen Oxidizer and Potential
 Replacement for Ammonium Perchlorate.
;
_journal_issue 34
_journal_name_full 'Journal of the American Chemical Society'
_journal_page_first 11934
_journal_paper_doi 10.1021/ja5074036
_journal_volume 136
_journal_year 2014
_chemical_formula_moiety 'C2 H N5 O9'
_chemical_formula_sum 'C2 H N5 O9'
_chemical_formula_weight 239.08
_chemical_name_systematic
; 
 (Z)-N,2,2,2-tetranitroacetimidic acid
;
_space_group_IT_number 14
_symmetry_cell_setting monoclinic
_symmetry_space_group_name_Hall '-P 2ybc'
_symmetry_space_group_name_H-M 'P 1 21/c 1'
_atom_sites_solution_hydrogens geom
_atom_sites_solution_primary direct
_atom_sites_solution_secondary difmap
_audit_creation_date 2012-10-22
_audit_creation_method 'from SHELXTL CIF, local template and enCIFer'
_cell_angle_alpha 90.00
_cell_angle_beta 93.929(4)
_cell_angle_gamma 90.00
_cell_formula_units_Z 4
_cell_length_a 11.866(4)
_cell_length_b 6.713(2)
_cell_length_c 10.848(4)
_cell_measurement_temperature 293(2)
_cell_volume 862.1(5)
_computing_cell_refinement 'Bruker APEX2 v2010.3-0 (Bruker, 2009)'
_computing_data_collection 'Bruker APEX2 v2010.3-0 (Bruker, 2009)'
_computing_data_reduction
;
Bruker SAINT v7.68A (Bruker, 2009), Bruker XPREP v2008/2 (Bruker, 2008)
;
_computing_molecular_graphics 'Bruker SHELXTL v2008/4 (Bruker, 2008)'
_computing_publication_material 'Bruker SHELXTL v2008/4 (Bruker, 2008)'
_computing_structure_refinement 'Bruker SHELXTL v2008/4 (Bruker, 2008)'
_computing_structure_solution 'Bruker SHELXTL v2008/4 (Bruker, 2008)'
_diffrn_ambient_temperature 150(2)
_diffrn_measured_fraction_theta_full 0.988
_diffrn_measured_fraction_theta_max 0.988
_diffrn_measurement_device_type 'Bruker SMART APEX II CCD'
_diffrn_measurement_method '\w scans'
_diffrn_radiation_monochromator graphite
_diffrn_radiation_source 'fine focus sealed tube'
_diffrn_radiation_type MoK\a
_diffrn_radiation_wavelength 0.71073
_diffrn_reflns_av_R_equivalents 0.0214
_diffrn_reflns_av_sigmaI/netI 0.0176
_diffrn_reflns_limit_h_max 14
_diffrn_reflns_limit_h_min -14
_diffrn_reflns_limit_k_max 7
_diffrn_reflns_limit_k_min -8
_diffrn_reflns_limit_l_max 13
_diffrn_reflns_limit_l_min -13
_diffrn_reflns_number 7352
_diffrn_reflns_theta_full 26.56
_diffrn_reflns_theta_max 26.56
_diffrn_reflns_theta_min 1.72
_exptl_absorpt_coefficient_mu 0.192
_exptl_absorpt_correction_T_max 0.9943
_exptl_absorpt_correction_T_min 0.9084
_exptl_absorpt_correction_type multi-scan
_exptl_absorpt_process_details 'SADABS v2008/1 (Bruker, 2008)'
_exptl_crystal_colour colorless
_exptl_crystal_density_diffrn 1.842
_exptl_crystal_density_method 'not measured'
_exptl_crystal_description plate
_exptl_crystal_F_000 480
_exptl_crystal_size_max 0.51
_exptl_crystal_size_mid 0.26
_exptl_crystal_size_min 0.03
_refine_diff_density_max 0.627
_refine_diff_density_min -0.408
_refine_diff_density_rms 0.072
_refine_ls_extinction_method none
_refine_ls_goodness_of_fit_ref 1.071
_refine_ls_hydrogen_treatment mixed
_refine_ls_matrix_type full
_refine_ls_number_parameters 174
_refine_ls_number_reflns 1771
_refine_ls_number_restraints 12
_refine_ls_restrained_S_all 1.074
_refine_ls_R_factor_all 0.0962
_refine_ls_R_factor_gt 0.0775
_refine_ls_shift/su_max 0.001
_refine_ls_shift/su_mean 0.000
_refine_ls_structure_factor_coef Fsqd
_refine_ls_weighting_details 'calc w=1/[\s^2^(Fo^2^)+(0.1413P)^2^+0.8452P] where P=(Fo^2^+2Fc^2^)/3'
_refine_ls_weighting_scheme calc
_refine_ls_wR_factor_gt 0.2329
_refine_ls_wR_factor_ref 0.2577
_reflns_number_gt 1307
_reflns_number_total 1771
_reflns_threshold_expression I>2\s(I)
_cod_data_source_file ja5074036_si_002.cif
_cod_data_source_block shrv216
_cod_depositor_comments
;
The following automatic conversions were performed:

'_symmetry_cell_setting' value 'Monoclinic' changed to 'monoclinic'
according to
/usr/data/users/saulius/crontab/automatic-downloads/rss-feeds/ACS/lib/dictionaries/cif_core.dic
dictionary named 'cif_core.dic' version 2.4.2 from 2011-04-26.

Automatic conversion script
Id: cif_fix_values 2281 2013-09-26 08:29:07Z andrius 

 Adding full bibliography for 4122416--4122419.cif.
;
_cod_original_cell_volume 862.0(5)
_cod_original_sg_symbol_H-M P2(1)/c
_cod_database_code 4122418

loop_
_symmetry_equiv_pos_as_xyz
'x, y, z'
'-x, y+1/2, -z+1/2'
'-x, -y, -z'
'x, -y-1/2, z-1/2'

loop_
_atom_site_label
_atom_site_type_symbol
_atom_site_fract_x
_atom_site_fract_y
_atom_site_fract_z
_atom_site_U_iso_or_equiv
_atom_site_adp_type
_atom_site_occupancy
_atom_site_symmetry_multiplicity
_atom_site_calc_flag
_atom_site_refinement_flags
_atom_site_disorder_assembly
_atom_site_disorder_group
C1 C 0.2880(3) 0.9076(5) 0.1693(3) 0.0476(7) Uani 1 1 d . . .
C2 C 0.1898(2) 0.7639(4) 0.1371(2) 0.0386(6) Uani 1 1 d . A .
N3 N 0.1663(2) 0.6680(4) 0.2378(2) 0.0436(6) Uani 1 1 d . . .
N4 N 0.0824(2) 0.5233(4) 0.2248(2) 0.0531(7) Uani 1 1 d . A .
O5 O 0.0458(3) 0.4620(5) 0.1241(2) 0.0814(9) Uani 1 1 d . . .
O6 O 0.0515(2) 0.4611(5) 0.3220(2) 0.0747(9) Uani 1 1 d . . .
N7 N 0.4020(3) 0.8019(7) 0.1491(4) 0.0760(12) Uani 0.870(3) 1 d PD A 1
O8 O 0.4026(5) 0.6233(8) 0.1650(8) 0.146(3) Uani 0.870(3) 1 d PD A 1
O9 O 0.4784(4) 0.9136(11) 0.1327(6) 0.147(2) Uani 0.870(3) 1 d PD A 1
N7' N 0.384(2) 0.772(3) 0.2469(16) 0.060 Uiso 0.130(3) 1 d PD A 2
O8' O 0.393(3) 0.674(5) 0.151(2) 0.060 Uiso 0.130(3) 1 d PD A 2
O9' O 0.397(2) 0.842(4) 0.3491(17) 0.060 Uiso 0.130(3) 1 d PD A 2
N10 N 0.2879(4) 0.9705(7) 0.3044(4) 0.0814(13) Uani 0.870(3) 1 d PD A 3
O11 O 0.3667(3) 0.9138(8) 0.3721(3) 0.0978(16) Uani 0.870(3) 1 d PD A 3
O12 O 0.2027(6) 1.0657(11) 0.3240(6) 0.132(2) Uani 0.870(3) 1 d PD A 3
N10' N 0.2421(17) 1.101(3) 0.2365(18) 0.060 Uiso 0.130(3) 1 d PD A 4
O11' O 0.200(2) 1.080(5) 0.334(2) 0.060 Uiso 0.130(3) 1 d PD A 4
O12' O 0.2960(16) 1.247(3) 0.211(2) 0.060 Uiso 0.130(3) 1 d PD A 4
N13 N 0.2927(4) 1.0930(6) 0.0895(4) 0.0932(15) Uani 0.870(3) 1 d PD A 5
O14 O 0.3065(7) 1.2473(7) 0.1415(6) 0.157(3) Uani 0.870(3) 1 d PD A 5
O15 O 0.2838(6) 1.0628(11) -0.0218(5) 0.120(2) Uani 0.870(3) 1 d PD A 5
N13' N 0.3605(14) 0.964(3) 0.059(2) 0.060 Uiso 0.130(3) 1 d PD A 6
O14' O 0.4514(16) 0.883(3) 0.080(2) 0.060 Uiso 0.130(3) 1 d PD A 6
O15' O 0.304(3) 1.055(5) -0.021(2) 0.060 Uiso 0.130(3) 1 d PD A 6
O16 O 0.1475(2) 0.7582(5) 0.0240(2) 0.0733(8) Uani 1 1 d . . .
H16 H 0.0882 0.6895 0.0201 0.110 Uiso 1 1 calc R A .

loop_
_atom_site_aniso_label
_atom_site_aniso_U_11
_atom_site_aniso_U_22
_atom_site_aniso_U_33
_atom_site_aniso_U_23
_atom_site_aniso_U_13
_atom_site_aniso_U_12
C1 0.0517(16) 0.0511(17) 0.0394(14) 0.0033(12) -0.0020(12) -0.0092(13)
C2 0.0421(13) 0.0407(14) 0.0327(12) -0.0031(10) -0.0004(10) 0.0006(11)
N3 0.0495(13) 0.0472(13) 0.0332(11) -0.0015(10) -0.0045(9) -0.0113(11)
N4 0.0596(15) 0.0582(16) 0.0402(13) 0.0001(12) -0.0052(11) -0.0199(13)
O5 0.1003(19) 0.097(2) 0.0450(13) -0.0069(13) -0.0101(12) -0.0556(17)
O6 0.0896(18) 0.090(2) 0.0446(13) 0.0095(12) 0.0012(12) -0.0419(15)
N7 0.0493(19) 0.107(4) 0.072(3) 0.009(2) -0.0003(17) -0.017(2)
O8 0.078(3) 0.093(4) 0.269(9) 0.037(4) 0.018(3) 0.041(3)
O9 0.064(2) 0.229(7) 0.148(5) -0.002(5) 0.013(3) -0.053(3)
N10 0.103(3) 0.085(3) 0.056(2) -0.018(2) 0.002(2) -0.049(3)
O11 0.091(3) 0.151(5) 0.0483(18) -0.008(2) -0.0180(18) -0.044(3)
O12 0.170(4) 0.087(3) 0.148(4) -0.066(3) 0.077(4) -0.027(3)
N13 0.119(4) 0.065(3) 0.091(3) 0.027(2) -0.020(3) -0.041(3)
O14 0.274(8) 0.066(3) 0.130(5) 0.006(3) 0.013(5) -0.061(4)
O15 0.149(5) 0.130(4) 0.076(2) 0.057(2) -0.032(3) -0.068(3)
O16 0.0776(18) 0.094(2) 0.0469(14) 0.0025(13) -0.0060(12) -0.0188(15)

loop_
_atom_type_symbol
_atom_type_description
_atom_type_scat_dispersion_real
_atom_type_scat_dispersion_imag
_atom_type_scat_source
C C 0.0033 0.0016 'International Tables Vol C Tables 4.2.6.8 and 6.1.1.4'
H H 0.0000 0.0000 'International Tables Vol C Tables 4.2.6.8 and 6.1.1.4'
N N 0.0061 0.0033 'International Tables Vol C Tables 4.2.6.8 and 6.1.1.4'
O O 0.0106 0.0060 'International Tables Vol C Tables 4.2.6.8 and 6.1.1.4'

loop_
_geom_angle_atom_site_label_1
_geom_angle_atom_site_label_2
_geom_angle_atom_site_label_3
_geom_angle
N13 C1 N10 108.8(3)
N13 C1 C2 116.2(3)
N10 C1 C2 110.0(3)
N13 C1 N7 103.1(3)
N10 C1 N7 108.6(3)
C2 C1 N7 109.6(3)
N13 C1 N13' 47.4(7)
N10 C1 N13' 134.7(9)
C2 C1 N13' 115.2(8)
N7 C1 N13' 58.3(7)
N13 C1 N10' 67.8(7)
N10 C1 N10' 46.8(7)
C2 C1 N10' 109.7(7)
N7 C1 N10' 139.4(7)
N13' C1 N10' 111.9(10)
N13 C1 N7' 134.0(9)
N10 C1 N7' 73.0(6)
C2 C1 N7' 104.9(8)
N7 C1 N7' 40.7(7)
N13' C1 N7' 97.4(9)
N10' C1 N7' 117.4(9)
O16 C2 N3 133.1(3)
O16 C2 C1 118.3(3)
N3 C2 C1 108.7(2)
C2 N3 N4 116.7(2)
O6 N4 O5 123.5(3)
O6 N4 N3 114.1(2)
O5 N4 N3 122.3(3)
O9 N7 O8 130.0(6)
O9 N7 C1 114.2(5)
O8 N7 C1 115.3(4)
O9' N7' O8' 165(3)
O9' N7' C1 107.2(18)
O8' N7' C1 87.9(19)
O11 N10 O12 132.0(5)
O11 N10 C1 116.4(4)
O12 N10 C1 111.5(5)
O12' N10' O11' 123(3)
O12' N10' C1 110.6(16)
O11' N10' C1 118(2)
O14 N13 O15 127.9(6)
O14 N13 C1 117.0(5)
O15 N13 C1 115.1(5)
O14' N13' O15' 142(3)
O14' N13' C1 106.2(18)
O15' N13' C1 111(2)
C2 O16 H16 109.5

loop_
_geom_bond_atom_site_label_1
_geom_bond_atom_site_label_2
_geom_bond_distance
C1 N13 1.520(5)
C1 N10 1.525(5)
C1 C2 1.534(4)
C1 N7 1.557(5)
C1 N13' 1.57(2)
C1 N10' 1.60(2)
C1 N7' 1.64(2)
C2 O16 1.294(4)
C2 N3 1.314(4)
N3 N4 1.392(3)
N4 O6 1.214(4)
N4 O5 1.219(3)
N7 O9 1.199(6)
N7 O8 1.211(6)
N7' O9' 1.204(10)
N7' O8' 1.238(10)
N10 O11 1.211(5)
N10 O12 1.226(7)
N10' O12' 1.213(10)
N10' O11' 1.214(10)
N13 O14 1.186(6)
N13 O15 1.221(6)
N13' O14' 1.214(10)
N13' O15' 1.222(10)
O16 H16 0.8400

loop_
_geom_hbond_atom_site_label_D
_geom_hbond_atom_site_label_H
_geom_hbond_atom_site_label_A
_geom_hbond_distance_DH
_geom_hbond_distance_HA
_geom_hbond_distance_DA
_geom_hbond_angle_DHA
O16 H16 O5 0.84 1.98 2.602(4) 129.7

loop_
_geom_torsion_atom_site_label_1
_geom_torsion_atom_site_label_2
_geom_torsion_atom_site_label_3
_geom_torsion_atom_site_label_4
_geom_torsion
N13 C1 C2 O16 27.9(5)
N10 C1 C2 O16 152.1(3)
N7 C1 C2 O16 -88.5(3)
N13' C1 C2 O16 -25.2(8)
N10' C1 C2 O16 102.1(8)
N7' C1 C2 O16 -131.0(7)
N13 C1 C2 N3 -152.2(3)
N10 C1 C2 N3 -28.0(4)
N7 C1 C2 N3 91.4(3)
N13' C1 C2 N3 154.8(8)
N10' C1 C2 N3 -77.9(8)
N7' C1 C2 N3 49.0(7)
O16 C2 N3 N4 2.9(5)
C1 C2 N3 N4 -177.0(3)
C2 N3 N4 O6 -169.1(3)
C2 N3 N4 O5 12.6(5)
N13 C1 N7 O9 32.7(5)
N10 C1 N7 O9 -82.6(5)
C2 C1 N7 O9 157.1(4)
N13' C1 N7 O9 49.0(11)
N10' C1 N7 O9 -38.4(12)
N7' C1 N7 O9 -112.6(12)
N13 C1 N7 O8 -154.5(5)
N10 C1 N7 O8 90.1(6)
C2 C1 N7 O8 -30.1(6)
N13' C1 N7 O8 -138.3(11)
N10' C1 N7 O8 134.4(11)
N7' C1 N7 O8 60.1(12)
N13 C1 N7' O9' 89(2)
N10 C1 N7' O9' -10.7(18)
C2 C1 N7' O9' -117.5(19)
N7 C1 N7' O9' 140(3)
N13' C1 N7' O9' 124(2)
N10' C1 N7' O9' 5(2)
N13 C1 N7' O8' -88.1(19)
N10 C1 N7' O8' 172(2)
C2 C1 N7' O8' 65.2(19)
N7 C1 N7' O8' -37.8(15)
N13' C1 N7' O8' -53(2)
N10' C1 N7' O8' -172.8(18)
N13 C1 N10 O11 -118.4(4)
C2 C1 N10 O11 113.2(4)
N7 C1 N10 O11 -6.8(5)
N13' C1 N10 O11 -70.3(11)
N10' C1 N10 O11 -148.2(10)
N7' C1 N10 O11 13.1(9)
N13 C1 N10 O12 64.2(6)
C2 C1 N10 O12 -64.2(5)
N7 C1 N10 O12 175.8(5)
N13' C1 N10 O12 112.3(11)
N10' C1 N10 O12 34.4(10)
N7' C1 N10 O12 -164.2(10)
N13 C1 N10' O12' -36.2(16)
N10 C1 N10' O12' 113(2)
C2 C1 N10' O12' -147.4(16)
N7 C1 N10' O12' 48(2)
N13' C1 N10' O12' -18(2)
N7' C1 N10' O12' 93(2)
N13 C1 N10' O11' 173(2)
N10 C1 N10' O11' -37.5(19)
C2 C1 N10' O11' 62(2)
N7 C1 N10' O11' -103(2)
N13' C1 N10' O11' -169(2)
N7' C1 N10' O11' -58(2)
N10 C1 N13 O14 7.2(7)
C2 C1 N13 O14 132.0(6)
N7 C1 N13 O14 -108.0(7)
N13' C1 N13 O14 -126.8(13)
N10' C1 N13 O14 30.3(10)
N7' C1 N13 O14 -77.0(11)
N10 C1 N13 O15 -174.2(5)
C2 C1 N13 O15 -49.4(6)
N7 C1 N13 O15 70.5(6)
N13' C1 N13 O15 51.7(11)
N10' C1 N13 O15 -151.2(10)
N7' C1 N13 O15 101.6(9)
N13 C1 N13' O14' 147(2)
N10 C1 N13' O14' 74(2)
C2 C1 N13' O14' -109.8(17)
N7 C1 N13' O14' -11.5(15)
N10' C1 N13' O14' 124.0(19)
N7' C1 N13' O14' 1(2)
N13 C1 N13' O15' -40(2)
N10 C1 N13' O15' -113(2)
C2 C1 N13' O15' 64(3)
N7 C1 N13' O15' 162(3)
N10' C1 N13' O15' -62(3)
N7' C1 N13' O15' 174(2)
